data_1519767
loop_
_publ_author_name
'Devillanova, Francesco'
'Aragoni, Carla'
'Arca, Massimiliano'
'Huth, Susanne L.'
'Hursthouse, Michael B.'

_publ_section_title
;
 C28H32Cd1N2O4P2S4
;
_journal_name_full 'Crystal Structure Report Archive'
_journal_page_first 246
_journal_year 2006
_chemical_formula_sum 'C28 H32 Cd N2 O4 P2 S4'
_chemical_formula_weight 763.14
_space_group_IT_number 14
_symmetry_cell_setting monoclinic
_symmetry_space_group_name_Hall '-P 2yn'
_symmetry_space_group_name_H-M 'P 1 21/n 1'
_atom_sites_solution_hydrogens mixed
_atom_sites_solution_primary direct
_atom_sites_solution_secondary difmap
_cell_angle_alpha 90.00
_cell_angle_beta 99.041(6)
_cell_angle_gamma 90.00
_cell_formula_units_Z 4
_cell_length_a 12.1056(6)
_cell_length_b 17.5149(11)
_cell_length_c 15.3373(12)
_cell_measurement_reflns_used 7468
_cell_measurement_temperature 120(2)
_cell_measurement_theta_max 27.48
_cell_measurement_theta_min 2.91
_cell_volume 3211.5(4)
_computing_cell_refinement 'DENZO (Otwinowski & Minor, 1997) & COLLECT (Hooft, R.W.W., 1998)'
_computing_data_collection 'COLLECT (Hooft, R.W.W., 1998)'
_computing_data_reduction 'DENZO (Otwinowski & Minor, 1997) & COLLECT (Hooft, R.W.W., 1998)'
_computing_structure_refinement 'SHELXL-97 (Sheldrick, 1997)'
_diffrn_ambient_temperature 120(2)
_diffrn_detector_area_resol_mean 9.091
_diffrn_measured_fraction_theta_full 0.998
_diffrn_measured_fraction_theta_max 0.998
_diffrn_measurement_device_type 'Bruker-Nonius 95mm CCD camera on \k-goniostat'
_diffrn_measurement_method '\f & \w scans'
_diffrn_radiation_monochromator graphite
_diffrn_radiation_source 'Bruker-Nonius FR591 rotating anode'
_diffrn_radiation_type MoK\a
_diffrn_radiation_wavelength 0.71073
_diffrn_reflns_av_R_equivalents 0.0371
_diffrn_reflns_av_sigmaI/netI 0.0343
_diffrn_reflns_limit_h_max 15
_diffrn_reflns_limit_h_min -15
_diffrn_reflns_limit_k_max 22
_diffrn_reflns_limit_k_min -21
_diffrn_reflns_limit_l_max 19
_diffrn_reflns_limit_l_min -19
_diffrn_reflns_number 37967
_diffrn_reflns_theta_full 27.47
_diffrn_reflns_theta_max 27.47
_diffrn_reflns_theta_min 3.17
_exptl_absorpt_coefficient_mu 1.076
_exptl_absorpt_correction_T_max 0.9189
_exptl_absorpt_correction_T_min 0.7526
_exptl_absorpt_correction_type multi-scan
_exptl_absorpt_process_details 'SADABS V2.10 (Sheldrick, G.M., 2003)'
_exptl_crystal_colour colourless
_exptl_crystal_density_diffrn 1.578
_exptl_crystal_density_method 'not measured'
_exptl_crystal_description prism
_exptl_crystal_F_000 1552
_exptl_crystal_size_max 0.28
_exptl_crystal_size_mid 0.24
_exptl_crystal_size_min 0.08
_refine_diff_density_max 0.640
_refine_diff_density_min -0.705
_refine_diff_density_rms 0.081
_refine_ls_extinction_coef 0.00099(12)
_refine_ls_extinction_expression Fc^*^=kFc[1+0.001xFc^2^\l^3^/sin(2\q)]^-1/4^
_refine_ls_extinction_method SHELXL
_refine_ls_goodness_of_fit_ref 1.060
_refine_ls_hydrogen_treatment mixed
_refine_ls_matrix_type full
_refine_ls_number_parameters 391
_refine_ls_number_reflns 7340
_refine_ls_number_restraints 0
_refine_ls_restrained_S_all 1.060
_refine_ls_R_factor_all 0.0375
_refine_ls_R_factor_gt 0.0281
_refine_ls_shift/su_max 0.002
_refine_ls_shift/su_mean 0.000
_refine_ls_structure_factor_coef Fsqd
_refine_ls_weighting_details 'calc w=1/[\s^2^(Fo^2^)+(0.0237P)^2^+2.5918P] where P=(Fo^2^+2Fc^2^)/3'
_refine_ls_weighting_scheme calc
_refine_ls_wR_factor_gt 0.0607
_refine_ls_wR_factor_ref 0.0647
_reflns_number_gt 6282
_reflns_number_total 7340
_reflns_threshold_expression >2sigma(I)
_cod_data_source_file eCrystal-246.cif
_cod_data_source_block 2005slh0404
_cod_depositor_comments
;
Citation :
Devillanova, Francesco and Aragoni, Carla and Arca, Massimiliano and 
Huth, Susanne L. and Hursthouse, Michael B. (2006) 
University of Southampton, Crystal Structure Report Archive. 
(doi:10.5258/ecrystals/246)

More at:
http://ecrystals.chem.soton.ac.uk/246/

The following automatic conversions were performed:

'_symmetry_cell_setting' value 'Monoclinic' changed to 'monoclinic'
according to the built-in table from CIF Core dictionary named
'cif_core.dic' version 2.4.1 from 2010-06-29.

Automatic conversion script
Id: cif_fix_values 3392 2015-05-12 13:50:21Z andrius 
;
_cod_original_sg_symbol_H-M P2(1)/n
_cod_database_code 1519767

loop_
_symmetry_equiv_pos_as_xyz
'x, y, z'
'-x+1/2, y+1/2, -z+1/2'
'-x, -y, -z'
'x-1/2, -y-1/2, z-1/2'

loop_
_atom_site_label
_atom_site_type_symbol
_atom_site_fract_x
_atom_site_fract_y
_atom_site_fract_z
_atom_site_U_iso_or_equiv
_atom_site_adp_type
_atom_site_occupancy
_atom_site_symmetry_multiplicity
_atom_site_calc_flag
_atom_site_refinement_flags
_atom_site_disorder_assembly
_atom_site_disorder_group
C1 C -0.26066(18) 0.84522(15) 0.75905(17) 0.0301(6) Uani 1 1 d . . .
H1A H -0.2526 0.8994 0.7747 0.045 Uiso 1 1 calc R . .
H1B H -0.3359 0.8279 0.7657 0.045 Uiso 1 1 calc R . .
H1C H -0.2493 0.8382 0.6977 0.045 Uiso 1 1 calc R . .
C2 C 0.01119(17) 0.74743(12) 0.89397(14) 0.0169(4) Uani 1 1 d . . .
C3 C 0.10553(18) 0.70799(13) 0.87805(15) 0.0215(5) Uani 1 1 d . . .
H3 H 0.1388 0.7208 0.8278 0.026 Uiso 1 1 calc R . .
C4 C 0.15224(19) 0.65018(13) 0.93419(15) 0.0240(5) Uani 1 1 d . . .
H4 H 0.2175 0.6242 0.9230 0.029 Uiso 1 1 calc R . .
C5 C 0.10272(18) 0.63076(12) 1.00672(15) 0.0210(5) Uani 1 1 d . . .
C6 C 0.00886(19) 0.67037(13) 1.02447(15) 0.0246(5) Uani 1 1 d . . .
H6 H -0.0247 0.6573 1.0744 0.029 Uiso 1 1 calc R . .
C7 C -0.03498(17) 0.72860(13) 0.96908(15) 0.0218(5) Uani 1 1 d . . .
H7 H -0.0977 0.7564 0.9822 0.026 Uiso 1 1 calc R . .
C8 C 0.2424(2) 0.53730(15) 1.05762(17) 0.0329(6) Uani 1 1 d . . .
H8A H 0.2333 0.5093 1.0016 0.049 Uiso 1 1 calc R . .
H8B H 0.2621 0.5015 1.1067 0.049 Uiso 1 1 calc R . .
H8C H 0.3020 0.5753 1.0585 0.049 Uiso 1 1 calc R . .
C9 C 0.3961(2) 0.75333(13) 0.71778(17) 0.0291(5) Uani 1 1 d . . .
H9A H 0.3767 0.7299 0.7714 0.044 Uiso 1 1 calc R . .
H9B H 0.4452 0.7189 0.6911 0.044 Uiso 1 1 calc R . .
H9C H 0.3277 0.7627 0.6758 0.044 Uiso 1 1 calc R . .
C10 C 0.48938(16) 0.96752(12) 0.78926(14) 0.0164(4) Uani 1 1 d . . .
C11 C 0.53747(17) 0.98507(12) 0.87493(15) 0.0203(5) Uani 1 1 d . . .
H11 H 0.5141 0.9583 0.9227 0.024 Uiso 1 1 calc R . .
C12 C 0.61965(18) 1.04128(13) 0.89228(15) 0.0215(5) Uani 1 1 d . . .
H12 H 0.6522 1.0526 0.9513 0.026 Uiso 1 1 calc R . .
C13 C 0.65324(18) 1.08035(13) 0.82235(15) 0.0211(5) Uani 1 1 d . . .
C14 C 0.60428(18) 1.06398(13) 0.73550(15) 0.0228(5) Uani 1 1 d . . .
H14 H 0.6266 1.0914 0.6878 0.027 Uiso 1 1 calc R . .
C15 C 0.52355(18) 1.00800(13) 0.71932(15) 0.0210(5) Uani 1 1 d . . .
H15 H 0.4908 0.9968 0.6603 0.025 Uiso 1 1 calc R . .
C16 C 0.7800(3) 1.15913(18) 0.91802(18) 0.0489(8) Uani 1 1 d . . .
H16A H 0.7204 1.1773 0.9492 0.073 Uiso 1 1 calc R . .
H16B H 0.8342 1.2002 0.9151 0.073 Uiso 1 1 calc R . .
H16C H 0.8177 1.1155 0.9497 0.073 Uiso 1 1 calc R . .
C17 C 0.28604(17) 1.09338(12) 0.81506(15) 0.0186(4) Uani 1 1 d . . .
H17 H 0.2944 1.0854 0.7552 0.022 Uiso 1 1 calc R . .
C18 C 0.35514(18) 1.14589(12) 0.86456(15) 0.0204(5) Uani 1 1 d . . .
H18 H 0.4103 1.1725 0.8388 0.025 Uiso 1 1 calc R . .
C19 C 0.34369(17) 1.15945(12) 0.95171(15) 0.0184(4) Uani 1 1 d . . .
C20 C 0.26101(18) 1.11841(12) 0.98548(15) 0.0204(5) Uani 1 1 d . . .
H20 H 0.2495 1.1261 1.0447 0.025 Uiso 1 1 calc R . .
C21 C 0.19626(18) 1.06667(12) 0.93251(15) 0.0201(5) Uani 1 1 d . . .
H21 H 0.1407 1.0391 0.9567 0.024 Uiso 1 1 calc R . .
C22 C 0.41364(19) 1.21806(13) 1.00726(17) 0.0237(5) Uani 1 1 d . . .
C23 C -0.05856(17) 1.07798(12) 0.71287(15) 0.0191(4) Uani 1 1 d . . .
H23 H -0.0746 1.0673 0.7703 0.023 Uiso 1 1 calc R . .
C24 C -0.11703(17) 1.13629(12) 0.66464(15) 0.0199(5) Uani 1 1 d . . .
H24 H -0.1715 1.1648 0.6890 0.024 Uiso 1 1 calc R . .
C25 C -0.09527(17) 1.15252(12) 0.58082(15) 0.0198(5) Uani 1 1 d . . .
C26 C -0.01423(19) 1.10931(13) 0.54847(16) 0.0259(5) Uani 1 1 d . . .
H26 H 0.0032 1.1187 0.4912 0.031 Uiso 1 1 calc R . .
C27 C 0.04059(19) 1.05247(13) 0.60116(15) 0.0240(5) Uani 1 1 d . . .
H27 H 0.0962 1.0236 0.5786 0.029 Uiso 1 1 calc R . .
C28 C -0.15856(19) 1.21445(13) 0.52539(17) 0.0235(5) Uani 1 1 d . . .
N1 N 0.20792(14) 1.05335(9) 0.84824(12) 0.0171(4) Uani 1 1 d . . .
N2 N 0.01962(14) 1.03606(10) 0.68196(12) 0.0171(4) Uani 1 1 d . . .
O1 O -0.17835(11) 0.80119(8) 0.81675(10) 0.0190(3) Uani 1 1 d . . .
O3 O 0.45337(11) 0.82506(8) 0.74017(10) 0.0195(3) Uani 1 1 d . . .
O4 O 0.73290(13) 1.13634(9) 0.83061(11) 0.0283(4) Uani 1 1 d . . .
O9 O 0.13982(14) 0.57503(9) 1.06631(11) 0.0269(4) Uani 1 1 d . . .
P1 P -0.04897(4) 0.82353(3) 0.82362(4) 0.01438(11) Uani 1 1 d . . .
P2 P 0.38121(4) 0.89629(3) 0.76625(4) 0.01504(12) Uani 1 1 d . . .
S1 S -0.02124(4) 0.92490(3) 0.88483(4) 0.01808(12) Uani 1 1 d . . .
S2 S 0.00240(4) 0.82210(3) 0.70636(4) 0.01783(11) Uani 1 1 d . . .
S3 S 0.30825(4) 0.87047(3) 0.86965(4) 0.01937(12) Uani 1 1 d . . .
S4 S 0.27157(4) 0.92801(3) 0.66019(4) 0.01711(11) Uani 1 1 d . . .
Cd1 Cd 0.125215(11) 0.944268(8) 0.773089(10) 0.01385(6) Uani 1 1 d . . .
H22A H 0.476(2) 1.2353(16) 0.9767(19) 0.041(8) Uiso 1 1 d . . .
H22B H 0.445(2) 1.1971(16) 1.062(2) 0.042(8) Uiso 1 1 d . . .
H28A H -0.193(2) 1.1926(15) 0.4712(19) 0.037(8) Uiso 1 1 d . . .
H28B H -0.225(2) 1.2309(16) 0.5551(18) 0.038(8) Uiso 1 1 d . . .

loop_
_atom_site_aniso_label
_atom_site_aniso_U_11
_atom_site_aniso_U_22
_atom_site_aniso_U_33
_atom_site_aniso_U_23
_atom_site_aniso_U_13
_atom_site_aniso_U_12
C1 0.0150(10) 0.0400(14) 0.0328(14) 0.0131(11) -0.0037(9) 0.0028(10)
C2 0.0179(10) 0.0155(10) 0.0167(11) 0.0008(8) 0.0009(8) -0.0009(8)
C3 0.0237(11) 0.0234(11) 0.0185(12) 0.0027(9) 0.0071(9) 0.0025(9)
C4 0.0266(12) 0.0247(12) 0.0217(12) 0.0028(10) 0.0073(9) 0.0096(10)
C5 0.0250(11) 0.0183(11) 0.0182(12) 0.0017(9) -0.0011(9) 0.0010(9)
C6 0.0236(11) 0.0295(13) 0.0225(12) 0.0082(10) 0.0091(9) 0.0021(10)
C7 0.0169(10) 0.0266(12) 0.0228(12) 0.0048(9) 0.0056(9) 0.0044(9)
C8 0.0445(15) 0.0322(14) 0.0221(13) 0.0056(11) 0.0055(11) 0.0212(12)
C9 0.0302(12) 0.0171(12) 0.0380(15) -0.0036(10) -0.0016(11) -0.0007(10)
C10 0.0141(9) 0.0157(10) 0.0197(11) -0.0010(8) 0.0036(8) 0.0013(8)
C11 0.0201(10) 0.0222(11) 0.0180(11) 0.0033(9) 0.0011(8) -0.0003(9)
C12 0.0230(11) 0.0233(11) 0.0168(11) -0.0003(9) -0.0011(9) -0.0042(9)
C13 0.0176(10) 0.0204(11) 0.0257(12) -0.0019(9) 0.0044(9) -0.0034(9)
C14 0.0240(11) 0.0269(12) 0.0184(12) 0.0010(9) 0.0061(9) -0.0062(9)
C15 0.0211(11) 0.0246(12) 0.0172(11) -0.0020(9) 0.0027(8) -0.0005(9)
C16 0.0553(18) 0.0588(19) 0.0305(16) -0.0046(14) -0.0005(13) -0.0414(16)
C17 0.0211(11) 0.0160(10) 0.0195(11) -0.0017(9) 0.0052(9) -0.0001(8)
C18 0.0205(11) 0.0147(10) 0.0267(12) -0.0015(9) 0.0055(9) -0.0014(8)
C19 0.0165(10) 0.0131(10) 0.0244(12) -0.0026(9) -0.0009(8) 0.0026(8)
C20 0.0246(11) 0.0182(11) 0.0180(11) -0.0037(9) 0.0021(9) 0.0006(9)
C21 0.0222(11) 0.0186(11) 0.0200(12) -0.0005(9) 0.0048(9) -0.0045(9)
C22 0.0197(11) 0.0200(11) 0.0291(14) -0.0055(10) -0.0028(10) -0.0011(9)
C23 0.0201(10) 0.0163(10) 0.0211(12) 0.0006(9) 0.0039(9) -0.0012(8)
C24 0.0172(10) 0.0149(10) 0.0276(13) -0.0009(9) 0.0039(9) 0.0008(8)
C25 0.0164(10) 0.0144(10) 0.0267(12) 0.0026(9) -0.0021(9) -0.0013(8)
C26 0.0309(12) 0.0281(12) 0.0191(12) 0.0078(10) 0.0048(10) 0.0079(10)
C27 0.0275(12) 0.0251(12) 0.0205(12) 0.0030(9) 0.0071(9) 0.0087(9)
C28 0.0195(11) 0.0182(11) 0.0304(14) 0.0078(10) -0.0038(10) 0.0006(9)
N1 0.0173(9) 0.0150(9) 0.0185(10) -0.0011(7) 0.0011(7) -0.0009(7)
N2 0.0167(8) 0.0155(9) 0.0184(10) 0.0024(7) 0.0006(7) 0.0008(7)
O1 0.0127(7) 0.0220(8) 0.0218(8) 0.0045(6) 0.0010(6) -0.0015(6)
O3 0.0161(7) 0.0163(7) 0.0255(9) -0.0026(6) 0.0017(6) 0.0024(6)
O4 0.0295(9) 0.0318(9) 0.0236(9) -0.0019(7) 0.0041(7) -0.0166(7)
O9 0.0321(9) 0.0260(9) 0.0226(9) 0.0091(7) 0.0047(7) 0.0093(7)
P1 0.0126(2) 0.0142(3) 0.0163(3) 0.0021(2) 0.0024(2) -0.00087(19)
P2 0.0124(2) 0.0159(3) 0.0164(3) 0.0000(2) 0.0011(2) 0.0012(2)
S1 0.0194(3) 0.0164(3) 0.0196(3) -0.0012(2) 0.0068(2) -0.0020(2)
S2 0.0204(3) 0.0172(3) 0.0163(3) 0.0005(2) 0.0043(2) -0.0009(2)
S3 0.0168(2) 0.0244(3) 0.0168(3) 0.0039(2) 0.0025(2) -0.0007(2)
S4 0.0144(2) 0.0218(3) 0.0148(3) 0.0009(2) 0.00091(19) 0.0020(2)
Cd1 0.01273(8) 0.01328(9) 0.01558(9) 0.00073(6) 0.00235(6) -0.00019(5)

loop_
_atom_type_symbol
_atom_type_description
_atom_type_scat_dispersion_real
_atom_type_scat_dispersion_imag
_atom_type_scat_source
C C 0.0033 0.0016 'International Tables Vol C Tables 4.2.6.8 and 6.1.1.4'
H H 0.0000 0.0000 'International Tables Vol C Tables 4.2.6.8 and 6.1.1.4'
N N 0.0061 0.0033 'International Tables Vol C Tables 4.2.6.8 and 6.1.1.4'
O O 0.0106 0.0060 'International Tables Vol C Tables 4.2.6.8 and 6.1.1.4'
P P 0.1023 0.0942 'International Tables Vol C Tables 4.2.6.8 and 6.1.1.4'
S S 0.1246 0.1234 'International Tables Vol C Tables 4.2.6.8 and 6.1.1.4'
Cd Cd -0.8075 1.2024 'International Tables Vol C Tables 4.2.6.8 and 6.1.1.4'

loop_
_geom_angle_atom_site_label_1
_geom_angle_atom_site_label_2
_geom_angle_atom_site_label_3
_geom_angle
_geom_angle_site_symmetry_1
_geom_angle_site_symmetry_3
O1 C1 H1A 109.5 . .
O1 C1 H1B 109.5 . .
H1A C1 H1B 109.5 . .
O1 C1 H1C 109.5 . .
H1A C1 H1C 109.5 . .
H1B C1 H1C 109.5 . .
C3 C2 C7 118.31(19) . .
C3 C2 P1 122.05(16) . .
C7 C2 P1 119.59(16) . .
C2 C3 C4 121.3(2) . .
C2 C3 H3 119.4 . .
C4 C3 H3 119.4 . .
C5 C4 C3 119.4(2) . .
C5 C4 H4 120.3 . .
C3 C4 H4 120.3 . .
O9 C5 C4 125.1(2) . .
O9 C5 C6 114.7(2) . .
C4 C5 C6 120.2(2) . .
C7 C6 C5 119.6(2) . .
C7 C6 H6 120.2 . .
C5 C6 H6 120.2 . .
C6 C7 C2 121.2(2) . .
C6 C7 H7 119.4 . .
C2 C7 H7 119.4 . .
O9 C8 H8A 109.5 . .
O9 C8 H8B 109.5 . .
H8A C8 H8B 109.5 . .
O9 C8 H8C 109.5 . .
H8A C8 H8C 109.5 . .
H8B C8 H8C 109.5 . .
O3 C9 H9A 109.5 . .
O3 C9 H9B 109.5 . .
H9A C9 H9B 109.5 . .
O3 C9 H9C 109.5 . .
H9A C9 H9C 109.5 . .
H9B C9 H9C 109.5 . .
C11 C10 C15 118.9(2) . .
C11 C10 P2 121.55(16) . .
C15 C10 P2 119.53(16) . .
C10 C11 C12 121.2(2) . .
C10 C11 H11 119.4 . .
C12 C11 H11 119.4 . .
C13 C12 C11 119.2(2) . .
C13 C12 H12 120.4 . .
C11 C12 H12 120.4 . .
O4 C13 C12 124.8(2) . .
O4 C13 C14 115.0(2) . .
C12 C13 C14 120.2(2) . .
C15 C14 C13 119.9(2) . .
C15 C14 H14 120.0 . .
C13 C14 H14 120.0 . .
C14 C15 C10 120.5(2) . .
C14 C15 H15 119.7 . .
C10 C15 H15 119.7 . .
O4 C16 H16A 109.5 . .
O4 C16 H16B 109.5 . .
H16A C16 H16B 109.5 . .
O4 C16 H16C 109.5 . .
H16A C16 H16C 109.5 . .
H16B C16 H16C 109.5 . .
N1 C17 C18 122.7(2) . .
N1 C17 H17 118.7 . .
C18 C17 H17 118.7 . .
C19 C18 C17 119.9(2) . .
C19 C18 H18 120.0 . .
C17 C18 H18 120.0 . .
C18 C19 C20 117.10(19) . .
C18 C19 C22 122.0(2) . .
C20 C19 C22 120.9(2) . .
C21 C20 C19 119.7(2) . .
C21 C20 H20 120.2 . .
C19 C20 H20 120.2 . .
N1 C21 C20 123.1(2) . .
N1 C21 H21 118.4 . .
C20 C21 H21 118.4 . .
C19 C22 C28 110.16(18) . 4_686
C19 C22 H22A 110.0(16) . .
C28 C22 H22A 110.6(16) 4_686 .
C19 C22 H22B 110.6(18) . .
C28 C22 H22B 107.5(17) 4_686 .
H22A C22 H22B 108(2) . .
N2 C23 C24 122.9(2) . .
N2 C23 H23 118.6 . .
C24 C23 H23 118.6 . .
C25 C24 C23 119.4(2) . .
C25 C24 H24 120.3 . .
C23 C24 H24 120.3 . .
C24 C25 C26 117.9(2) . .
C24 C25 C28 121.2(2) . .
C26 C25 C28 120.9(2) . .
C27 C26 C25 118.9(2) . .
C27 C26 H26 120.5 . .
C25 C26 H26 120.5 . .
N2 C27 C26 123.6(2) . .
N2 C27 H27 118.2 . .
C26 C27 H27 118.2 . .
C25 C28 C22 113.93(18) . 4_585
C25 C28 H28A 108.4(16) . .
C22 C28 H28A 109.7(17) 4_585 .
C25 C28 H28B 108.3(16) . .
C22 C28 H28B 112.0(15) 4_585 .
H28A C28 H28B 104(2) . .
C17 N1 C21 117.52(18) . .
C17 N1 Cd1 120.42(14) . .
C21 N1 Cd1 120.53(14) . .
C27 N2 C23 117.25(18) . .
C27 N2 Cd1 122.02(14) . .
C23 N2 Cd1 120.53(14) . .
C1 O1 P1 118.84(13) . .
C9 O3 P2 118.20(13) . .
C13 O4 C16 117.32(19) . .
C5 O9 C8 117.85(18) . .
O1 P1 C2 99.11(9) . .
O1 P1 S2 112.21(6) . .
C2 P1 S2 112.23(7) . .
O1 P1 S1 109.63(6) . .
C2 P1 S1 110.64(7) . .
S2 P1 S1 112.29(3) . .
O3 P2 C10 100.32(9) . .
O3 P2 S3 110.43(6) . .
C10 P2 S3 113.70(7) . .
O3 P2 S4 109.17(6) . .
C10 P2 S4 109.52(7) . .
S3 P2 S4 112.93(3) . .
P1 S1 Cd1 83.78(2) . .
P1 S2 Cd1 83.10(2) . .
P2 S3 Cd1 83.46(2) . .
P2 S4 Cd1 85.76(2) . .
N2 Cd1 N1 83.53(6) . .
N2 Cd1 S1 96.53(5) . .
N1 Cd1 S1 93.58(5) . .
N2 Cd1 S4 92.36(5) . .
N1 Cd1 S4 97.37(5) . .
S1 Cd1 S4 166.608(18) . .
N2 Cd1 S2 95.73(4) . .
N1 Cd1 S2 169.69(5) . .
S1 Cd1 S2 76.259(17) . .
S4 Cd1 S2 92.933(17) . .
N2 Cd1 S3 160.07(4) . .
N1 Cd1 S3 82.84(4) . .
S1 Cd1 S3 98.781(17) . .
S4 Cd1 S3 75.080(17) . .
S2 Cd1 S3 100.243(17) . .

loop_
_geom_bond_atom_site_label_1
_geom_bond_atom_site_label_2
_geom_bond_distance
_geom_bond_site_symmetry_2
C1 O1 1.447(3) .
C1 H1A 0.9800 .
C1 H1B 0.9800 .
C1 H1C 0.9800 .
C2 C3 1.389(3) .
C2 C7 1.397(3) .
C2 P1 1.796(2) .
C3 C4 1.390(3) .
C3 H3 0.9500 .
C4 C5 1.386(3) .
C4 H4 0.9500 .
C5 O9 1.364(3) .
C5 C6 1.394(3) .
C6 C7 1.379(3) .
C6 H6 0.9500 .
C7 H7 0.9500 .
C8 O9 1.431(3) .
C8 H8A 0.9800 .
C8 H8B 0.9800 .
C8 H8C 0.9800 .
C9 O3 1.450(3) .
C9 H9A 0.9800 .
C9 H9B 0.9800 .
C9 H9C 0.9800 .
C10 C11 1.385(3) .
C10 C15 1.401(3) .
C10 P2 1.803(2) .
C11 C12 1.395(3) .
C11 H11 0.9500 .
C12 C13 1.386(3) .
C12 H12 0.9500 .
C13 O4 1.367(3) .
C13 C14 1.400(3) .
C14 C15 1.379(3) .
C14 H14 0.9500 .
C15 H15 0.9500 .
C16 O4 1.429(3) .
C16 H16A 0.9800 .
C16 H16B 0.9800 .
C16 H16C 0.9800 .
C17 N1 1.340(3) .
C17 C18 1.387(3) .
C17 H17 0.9500 .
C18 C19 1.386(3) .
C18 H18 0.9500 .
C19 C20 1.396(3) .
C19 C22 1.507(3) .
C20 C21 1.377(3) .
C20 H20 0.9500 .
C21 N1 1.342(3) .
C21 H21 0.9500 .
C22 C28 1.521(3) 4_686
C22 H22A 1.00(3) .
C22 H22B 0.94(3) .
C23 N2 1.342(3) .
C23 C24 1.388(3) .
C23 H23 0.9500 .
C24 C25 1.382(3) .
C24 H24 0.9500 .
C25 C26 1.391(3) .
C25 C28 1.511(3) .
C26 C27 1.384(3) .
C26 H26 0.9500 .
C27 N2 1.335(3) .
C27 H27 0.9500 .
C28 C22 1.521(3) 4_585
C28 H28A 0.95(3) .
C28 H28B 1.02(3) .
N1 Cd1 2.3704(17) .
N2 Cd1 2.3688(17) .
O1 P1 1.6018(14) .
O3 P2 1.6091(15) .
P1 S2 1.9933(8) .
P1 S1 2.0118(8) .
P2 S3 1.9849(8) .
P2 S4 2.0094(7) .
S1 Cd1 2.6741(6) .
S2 Cd1 2.7126(6) .
S3 Cd1 2.7825(6) .
S4 Cd1 2.6800(6) .
